data_4518986
loop_
_publ_author_name
'Townsend, Tanya M.'
'Bernskoetter, Wesley H.'
'Hazari, Nilay'
'Mercado, Brandon Q.'

_publ_section_title
;
 Dehydrogenative Synthesis of Carbamates from Formamides and Alcohols
 Using a Pincer-Supported Iron Catalyst
;
_journal_issue 16
_journal_name_full 'ACS Catalysis'
_journal_page_first 10614
_journal_page_last 10624
_journal_paper_doi 10.1021/acscatal.1c02718
_journal_volume 11
_journal_year 2021
_chemical_formula_moiety 'C25 H44 Fe N2 O2 P2'
_chemical_formula_sum 'C25 H44 Fe N2 O2 P2'
_chemical_formula_weight 522.41
_space_group_crystal_system triclinic
_space_group_IT_number 2
_space_group_name_Hall '-P 1'
_space_group_name_H-M_alt 'P -1'
_atom_sites_solution_hydrogens mixed
_audit_creation_date 2021-05-18
_audit_creation_method
;
Olex2 1.2
(compiled May 18 2018 14:05:52 for OlexSys, GUI svn.r5506)
;
_cell_angle_alpha 74.165(5)
_cell_angle_beta 79.061(5)
_cell_angle_gamma 83.962(5)
_cell_formula_units_Z 2
_cell_length_a 8.1307(5)
_cell_length_b 13.0711(8)
_cell_length_c 13.4922(9)
_cell_measurement_reflns_used 3470
_cell_measurement_temperature 293(2)
_cell_measurement_theta_max 28.1840
_cell_measurement_theta_min 2.5950
_cell_volume 1352.27(15)
_computing_cell_refinement 'CrysAlisPro 1.171.40.61a (Rigaku OD, 2019)'
_computing_data_collection 'CrysAlisPro 1.171.40.61a (Rigaku OD, 2019)'
_computing_data_reduction 'CrysAlisPro 1.171.40.61a (Rigaku OD, 2019)'
_computing_molecular_graphics 'Olex2 (Dolomanov et al., 2009)'
_computing_publication_material 'Olex2 (Dolomanov et al., 2009)'
_computing_structure_refinement 'ShelXL (Sheldrick, 2015)'
_computing_structure_solution 'ShelXT (Sheldrick, 2015)'
_diffrn_ambient_temperature 293(2)
_diffrn_measured_fraction_theta_full 0.992
_diffrn_measured_fraction_theta_max 0.986
_diffrn_measurement_details
;
List of Runs (angles in degrees, time in seconds):

  # Type    Start    End  Width  t~exp~   \w     \q     \k     \f   Frames
--------------------------------------------------------------------------
  1  \w   -120.00  60.00   1.00   40.00    --  -29.30  54.00 240.00  180
  2  \w   -120.00 -30.00   1.00   40.00    --  -29.30  54.00   0.00   90
;
_diffrn_measurement_device 'abstract diffractometer'
_diffrn_measurement_device_type 'Rigaku Mercury275R CCD'
_diffrn_measurement_method '\w scans'
_diffrn_radiation_type MoK\a
_diffrn_radiation_wavelength 0.71073
_diffrn_reflns_av_R_equivalents 0.0411
_diffrn_reflns_av_unetI/netI 0.0955
_diffrn_reflns_Laue_measured_fraction_full 0.992
_diffrn_reflns_Laue_measured_fraction_max 0.986
_diffrn_reflns_limit_h_max 9
_diffrn_reflns_limit_h_min -10
_diffrn_reflns_limit_k_max 16
_diffrn_reflns_limit_k_min -12
_diffrn_reflns_limit_l_max 16
_diffrn_reflns_limit_l_min -16
_diffrn_reflns_number 6561
_diffrn_reflns_point_group_measured_fraction_full 0.992
_diffrn_reflns_point_group_measured_fraction_max 0.986
_diffrn_reflns_theta_full 25.242
_diffrn_reflns_theta_max 26.372
_diffrn_reflns_theta_min 1.622
_exptl_absorpt_coefficient_mu 0.699
_exptl_absorpt_correction_T_max 1.00000
_exptl_absorpt_correction_T_min 0.84093
_exptl_absorpt_correction_type multi-scan
_exptl_absorpt_process_details
;
CrysAlisPro 1.171.40.61a (Rigaku Oxford Diffraction, 2019)
Empirical absorption correction using spherical harmonics,
 implemented in SCALE3 ABSPACK scaling algorithm.
;
_exptl_crystal_colour Yellow
_exptl_crystal_density_diffrn 1.283
_exptl_crystal_description Block
_exptl_crystal_F_000 560
_exptl_crystal_size_max 0.3
_exptl_crystal_size_mid 0.2
_exptl_crystal_size_min 0.2
_refine_diff_density_max 0.777
_refine_diff_density_min -0.416
_refine_diff_density_rms 0.109
_refine_ls_extinction_method none
_refine_ls_goodness_of_fit_ref 1.029
_refine_ls_hydrogen_treatment mixed
_refine_ls_matrix_type full
_refine_ls_number_parameters 301
_refine_ls_number_reflns 5445
_refine_ls_number_restraints 0
_refine_ls_restrained_S_all 1.029
_refine_ls_R_factor_all 0.1034
_refine_ls_R_factor_gt 0.0638
_refine_ls_shift/su_max 0.000
_refine_ls_shift/su_mean 0.000
_refine_ls_structure_factor_coef Fsqd
_refine_ls_weighting_details 'w=1/[\s^2^(Fo^2^)+(0.0796P)^2^] where P=(Fo^2^+2Fc^2^)/3'
_refine_ls_weighting_scheme calc
_refine_ls_wR_factor_gt 0.1450
_refine_ls_wR_factor_ref 0.1733
_reflns_Friedel_coverage 0.000
_reflns_number_gt 3649
_reflns_number_total 5445
_reflns_threshold_expression 'I > 2\s(I)'
_cod_data_source_file cs1c02718_si_002.cif
_cod_data_source_block '_Compound6Bn'
_cod_database_code 4518986
_shelx_shelxl_version_number 2018/3
_shelx_space_group_comment
;
The symmetry employed for this shelxl refinement is uniquely defined
by the following loop, which should always be used as a source of
symmetry information in preference to the above space-group names.
They are only intended as comments.
;
_shelx_estimated_absorpt_t_max 0.873
_shelx_estimated_absorpt_t_min 0.818
_olex2_refinement_description
;
1. Fixed Uiso
 At 1.2 times of:
  All C(H) groups, All C(H,H) groups
 At 1.5 times of:
  All C(H,H,H) groups
2.a Ternary CH refined with riding coordinates:
 C14(H14), C17(H17), C20(H20), C23(H23)
2.b Secondary CH2 refined with riding coordinates:
 C3(H3A,H3B), C10(H10A,H10B), C11(H11A,H11B), C12(H12A,H12B), C13(H13A,H13B)
2.c Aromatic/amide H refined with riding coordinates:
 C5(H5), C6(H6), C7(H7), C8(H8), C9(H9)
2.d Idealised Me refined as rotating group:
 C15(H15A,H15B,H15C), C16(H16A,H16B,H16C), C18(H18A,H18B,H18C), C19(H19A,H19B,
 H19C), C21(H21A,H21B,H21C), C22(H22A,H22B,H22C), C24(H24A,H24B,H24C), C25(H25A,
 H25B,H25C)
;
_olex2_submission_special_instructions 'No special instructions were received'
_oxdiff_exptl_absorpt_empirical_details
;
Empirical correction (ABSPACK) includes:
- Absorption correction using spherical harmonics
- Frame scaling
;

loop_
_space_group_symop_operation_xyz
'x, y, z'
'-x, -y, -z'

loop_
_atom_site_label
_atom_site_type_symbol
_atom_site_fract_x
_atom_site_fract_y
_atom_site_fract_z
_atom_site_U_iso_or_equiv
_atom_site_adp_type
_atom_site_occupancy
_atom_site_site_symmetry_order
_atom_site_calc_flag
_atom_site_refinement_flags_posn
_atom_site_refinement_flags_adp
_atom_site_refinement_flags_occupancy
_atom_site_disorder_assembly
_atom_site_disorder_group
Fe1 Fe 0.68280(7) 0.74603(4) 0.23502(5) 0.01904(19) Uani 1 1 d . . . . .
H H 0.634(5) 0.798(3) 0.137(3) 0.024(11) Uiso 1 1 d . . . . .
P1 P 0.64161(14) 0.90256(8) 0.27198(9) 0.0197(3) Uani 1 1 d . . . . .
P2 P 0.66446(14) 0.60028(8) 0.18633(9) 0.0207(3) Uani 1 1 d . . . . .
O1 O 1.0261(4) 0.7786(2) 0.1319(3) 0.0306(8) Uani 1 1 d . . . . .
O2 O 0.4069(3) 0.6270(2) 0.4962(2) 0.0216(7) Uani 1 1 d . . . . .
N1 N 0.4430(4) 0.7190(2) 0.3149(3) 0.0183(7) Uani 1 1 d . . . . .
N2 N 0.6694(4) 0.6608(2) 0.3887(3) 0.0183(8) Uani 1 1 d . . . . .
C1 C 0.8886(5) 0.7647(3) 0.1741(3) 0.0210(9) Uani 1 1 d . . . . .
C2 C 0.5057(5) 0.6605(3) 0.4148(3) 0.0189(9) Uani 1 1 d . . . . .
C3 C 0.7730(5) 0.6028(3) 0.4660(3) 0.0203(9) Uani 1 1 d . . . . .
H3A H 0.878093 0.578129 0.429921 0.024 Uiso 1 1 calc R . . . .
H3B H 0.715880 0.540548 0.510042 0.024 Uiso 1 1 calc R . . . .
C4 C 0.8102(5) 0.6687(3) 0.5343(3) 0.0207(9) Uani 1 1 d . . . . .
C5 C 0.6824(5) 0.7149(3) 0.5958(3) 0.0228(9) Uani 1 1 d . . . . .
H5 H 0.571099 0.703660 0.596455 0.027 Uiso 1 1 calc R . . . .
C6 C 0.7194(6) 0.7776(3) 0.6561(4) 0.0274(10) Uani 1 1 d . . . . .
H6 H 0.633191 0.806536 0.697999 0.033 Uiso 1 1 calc R . . . .
C7 C 0.8841(6) 0.7970(3) 0.6538(4) 0.0308(11) Uani 1 1 d . . . . .
H7 H 0.908800 0.840794 0.692362 0.037 Uiso 1 1 calc R . . . .
C8 C 1.0120(6) 0.7510(3) 0.5938(4) 0.0286(11) Uani 1 1 d . . . . .
H8 H 1.122937 0.763548 0.592518 0.034 Uiso 1 1 calc R . . . .
C9 C 0.9760(5) 0.6868(3) 0.5361(3) 0.0229(9) Uani 1 1 d . . . . .
H9 H 1.063404 0.654962 0.497551 0.028 Uiso 1 1 calc R . . . .
C10 C 0.4358(5) 0.8902(3) 0.3575(4) 0.0220(9) Uani 1 1 d . . . . .
H10A H 0.450552 0.863220 0.429884 0.026 Uiso 1 1 calc R . . . .
H10B H 0.376280 0.959518 0.349399 0.026 Uiso 1 1 calc R . . . .
C11 C 0.3345(5) 0.8143(3) 0.3286(4) 0.0219(9) Uani 1 1 d . . . . .
H11A H 0.239022 0.793120 0.383369 0.026 Uiso 1 1 calc R . . . .
H11B H 0.292794 0.849564 0.264272 0.026 Uiso 1 1 calc R . . . .
C12 C 0.3458(5) 0.6470(3) 0.2813(4) 0.0224(9) Uani 1 1 d . . . . .
H12A H 0.302173 0.685699 0.218587 0.027 Uiso 1 1 calc R . . . .
H12B H 0.251740 0.621781 0.335804 0.027 Uiso 1 1 calc R . . . .
C13 C 0.4606(5) 0.5530(3) 0.2602(4) 0.0232(10) Uani 1 1 d . . . . .
H13A H 0.409954 0.516989 0.220479 0.028 Uiso 1 1 calc R . . . .
H13B H 0.476270 0.502676 0.325809 0.028 Uiso 1 1 calc R . . . .
C14 C 0.6179(5) 1.0248(3) 0.1651(4) 0.0249(10) Uani 1 1 d . . . . .
H14 H 0.619517 1.086414 0.193079 0.030 Uiso 1 1 calc R . . . .
C15 C 0.4508(6) 1.0315(4) 0.1272(4) 0.0294(11) Uani 1 1 d . . . . .
H15A H 0.441186 0.968316 0.105955 0.044 Uiso 1 1 calc GR . . . .
H15B H 0.445738 1.092727 0.069042 0.044 Uiso 1 1 calc GR . . . .
H15C H 0.360354 1.037566 0.182894 0.044 Uiso 1 1 calc GR . . . .
C16 C 0.7651(6) 1.0310(3) 0.0740(4) 0.0309(11) Uani 1 1 d . . . . .
H16A H 0.868492 1.030533 0.098733 0.046 Uiso 1 1 calc GR . . . .
H16B H 0.751611 1.095453 0.020574 0.046 Uiso 1 1 calc GR . . . .
H16C H 0.767318 0.970782 0.045857 0.046 Uiso 1 1 calc GR . . . .
C17 C 0.7711(5) 0.9397(3) 0.3546(3) 0.0230(10) Uani 1 1 d . . . . .
H17 H 0.765472 0.881475 0.418549 0.028 Uiso 1 1 calc R . . . .
C18 C 0.9559(5) 0.9459(5) 0.3055(5) 0.0456(15) Uani 1 1 d . . . . .
H18A H 0.996167 0.880228 0.288029 0.068 Uiso 1 1 calc GR . . . .
H18B H 1.019050 0.957704 0.354330 0.068 Uiso 1 1 calc GR . . . .
H18C H 0.968864 1.003589 0.243377 0.068 Uiso 1 1 calc GR . . . .
C19 C 0.7075(6) 1.0403(4) 0.3893(4) 0.0343(12) Uani 1 1 d . . . . .
H19A H 0.734046 1.101660 0.332027 0.051 Uiso 1 1 calc GR . . . .
H19B H 0.760121 1.043054 0.446391 0.051 Uiso 1 1 calc GR . . . .
H19C H 0.588074 1.039673 0.411355 0.051 Uiso 1 1 calc GR . . . .
C20 C 0.6544(6) 0.6134(3) 0.0474(4) 0.0287(11) Uani 1 1 d . . . . .
H20 H 0.667481 0.541719 0.036393 0.034 Uiso 1 1 calc R . . . .
C21 C 0.4857(6) 0.6644(4) 0.0176(4) 0.0330(11) Uani 1 1 d . . . . .
H21A H 0.397753 0.618140 0.055436 0.049 Uiso 1 1 calc GR . . . .
H21B H 0.489739 0.675106 -0.056122 0.049 Uiso 1 1 calc GR . . . .
H21C H 0.464284 0.731658 0.034723 0.049 Uiso 1 1 calc GR . . . .
C22 C 0.7983(6) 0.6775(4) -0.0248(4) 0.0364(12) Uani 1 1 d . . . . .
H22A H 0.791357 0.747149 -0.013149 0.055 Uiso 1 1 calc GR . . . .
H22B H 0.790040 0.683764 -0.096265 0.055 Uiso 1 1 calc GR . . . .
H22C H 0.903634 0.641582 -0.010148 0.055 Uiso 1 1 calc GR . . . .
C23 C 0.8053(5) 0.4813(3) 0.2271(4) 0.0232(10) Uani 1 1 d . . . . .
H23 H 0.784672 0.461773 0.303708 0.028 Uiso 1 1 calc R . . . .
C24 C 0.9917(6) 0.5032(3) 0.1938(4) 0.0310(11) Uani 1 1 d . . . . .
H24A H 1.020691 0.517613 0.119153 0.047 Uiso 1 1 calc GR . . . .
H24B H 1.057697 0.442081 0.225660 0.047 Uiso 1 1 calc GR . . . .
H24C H 1.013452 0.563732 0.215749 0.047 Uiso 1 1 calc GR . . . .
C25 C 0.7657(6) 0.3835(3) 0.1950(4) 0.0281(10) Uani 1 1 d . . . . .
H25A H 0.649163 0.369917 0.218919 0.042 Uiso 1 1 calc GR . . . .
H25B H 0.833252 0.322630 0.225769 0.042 Uiso 1 1 calc GR . . . .
H25C H 0.789980 0.396968 0.120264 0.042 Uiso 1 1 calc GR . . . .

loop_
_atom_site_aniso_label
_atom_site_aniso_U_11
_atom_site_aniso_U_22
_atom_site_aniso_U_33
_atom_site_aniso_U_23
_atom_site_aniso_U_13
_atom_site_aniso_U_12
Fe1 0.0181(3) 0.0187(3) 0.0206(4) -0.0061(3) -0.0034(3) 0.0006(2)
P1 0.0195(6) 0.0180(5) 0.0216(6) -0.0045(4) -0.0049(5) 0.0000(4)
P2 0.0222(6) 0.0195(5) 0.0215(6) -0.0068(5) -0.0056(5) 0.0011(4)
O1 0.0160(17) 0.0317(17) 0.040(2) -0.0066(15) 0.0001(15) 0.0017(13)
O2 0.0173(15) 0.0226(15) 0.0250(18) -0.0067(13) -0.0022(13) -0.0019(12)
N1 0.0155(18) 0.0181(17) 0.021(2) -0.0027(14) -0.0062(15) 0.0018(13)
N2 0.0165(19) 0.0173(17) 0.023(2) -0.0068(15) -0.0068(15) 0.0017(13)
C1 0.025(3) 0.0146(19) 0.025(2) -0.0059(17) -0.011(2) 0.0035(17)
C2 0.020(2) 0.0150(19) 0.022(2) -0.0058(17) -0.0053(19) 0.0014(16)
C3 0.012(2) 0.021(2) 0.028(3) -0.0044(18) -0.0068(18) 0.0022(16)
C4 0.023(2) 0.017(2) 0.019(2) 0.0022(17) -0.0076(18) 0.0005(16)
C5 0.020(2) 0.024(2) 0.024(2) -0.0026(18) -0.0072(19) -0.0011(17)
C6 0.036(3) 0.022(2) 0.023(3) -0.0050(19) -0.005(2) 0.0012(19)
C7 0.041(3) 0.026(2) 0.032(3) -0.010(2) -0.017(2) -0.003(2)
C8 0.032(3) 0.027(2) 0.028(3) -0.002(2) -0.014(2) -0.009(2)
C9 0.020(2) 0.023(2) 0.025(3) -0.0032(18) -0.0068(19) -0.0003(17)
C10 0.022(2) 0.017(2) 0.027(3) -0.0059(18) -0.0050(19) 0.0017(17)
C11 0.012(2) 0.023(2) 0.028(3) -0.0054(19) -0.0017(18) 0.0020(16)
C12 0.019(2) 0.026(2) 0.025(2) -0.0097(19) -0.0082(19) -0.0017(17)
C13 0.018(2) 0.026(2) 0.027(3) -0.0072(19) -0.0066(19) -0.0041(17)
C14 0.024(2) 0.021(2) 0.029(3) -0.0050(19) -0.008(2) 0.0002(18)
C15 0.026(3) 0.029(2) 0.030(3) -0.001(2) -0.009(2) 0.0039(19)
C16 0.030(3) 0.027(2) 0.031(3) 0.002(2) -0.005(2) -0.005(2)
C17 0.027(2) 0.020(2) 0.023(2) -0.0012(18) -0.012(2) -0.0006(18)
C18 0.012(2) 0.068(4) 0.079(4) -0.055(3) -0.014(3) 0.007(2)
C19 0.023(3) 0.044(3) 0.046(3) -0.027(3) -0.006(2) -0.004(2)
C20 0.041(3) 0.022(2) 0.026(3) -0.0088(19) -0.010(2) 0.0038(19)
C21 0.043(3) 0.034(3) 0.025(3) -0.005(2) -0.014(2) -0.004(2)
C22 0.038(3) 0.047(3) 0.020(3) -0.007(2) -0.005(2) 0.011(2)
C23 0.024(2) 0.021(2) 0.026(3) -0.0059(18) -0.0090(19) 0.0041(17)
C24 0.028(3) 0.021(2) 0.043(3) -0.007(2) -0.010(2) 0.0054(19)
C25 0.027(3) 0.024(2) 0.036(3) -0.011(2) -0.007(2) 0.0033(19)

loop_
_atom_type_symbol
_atom_type_description
_atom_type_scat_dispersion_real
_atom_type_scat_dispersion_imag
_atom_type_scat_source
C C 0.0033 0.0016 'International Tables Vol C Tables 4.2.6.8 and 6.1.1.4'
H H 0.0000 0.0000 'International Tables Vol C Tables 4.2.6.8 and 6.1.1.4'
Fe Fe 0.3463 0.8444 'International Tables Vol C Tables 4.2.6.8 and 6.1.1.4'
N N 0.0061 0.0033 'International Tables Vol C Tables 4.2.6.8 and 6.1.1.4'
O O 0.0106 0.0060 'International Tables Vol C Tables 4.2.6.8 and 6.1.1.4'
P P 0.1023 0.0942 'International Tables Vol C Tables 4.2.6.8 and 6.1.1.4'

loop_
_geom_angle_atom_site_label_1
_geom_angle_atom_site_label_2
_geom_angle_atom_site_label_3
_geom_angle
_geom_angle_site_symmetry_1
_geom_angle_site_symmetry_3
_geom_angle_publ_flag
P1 Fe1 H 87.2(16) . . ?
P2 Fe1 H 83.4(16) . . ?
P2 Fe1 P1 166.20(5) . . ?
N1 Fe1 H 95.4(17) . . ?
N1 Fe1 P1 85.45(10) . . ?
N1 Fe1 P2 85.35(10) . . ?
N1 Fe1 N2 65.48(13) . . ?
N2 Fe1 H 160.5(17) . . ?
N2 Fe1 P1 94.14(9) . . ?
N2 Fe1 P2 91.36(9) . . ?
C1 Fe1 H 87.8(17) . . ?
C1 Fe1 P1 95.03(13) . . ?
C1 Fe1 P2 94.73(13) . . ?
C1 Fe1 N1 176.81(17) . . ?
C1 Fe1 N2 111.33(17) . . ?
C10 P1 Fe1 101.92(13) . . ?
C10 P1 C14 105.2(2) . . ?
C10 P1 C17 101.5(2) . . ?
C14 P1 Fe1 119.16(15) . . ?
C17 P1 Fe1 121.17(14) . . ?
C17 P1 C14 105.16(19) . . ?
C13 P2 Fe1 102.58(14) . . ?
C13 P2 C20 105.8(2) . . ?
C13 P2 C23 101.3(2) . . ?
C20 P2 Fe1 118.32(14) . . ?
C20 P2 C23 106.1(2) . . ?
C23 P2 Fe1 120.29(14) . . ?
C2 N1 Fe1 92.2(2) . . ?
C11 N1 Fe1 116.5(2) . . ?
C11 N1 C2 111.0(3) . . ?
C11 N1 C12 109.1(3) . . ?
C12 N1 Fe1 116.7(3) . . ?
C12 N1 C2 110.1(3) . . ?
C2 N2 Fe1 98.5(3) . . ?
C2 N2 C3 118.8(3) . . ?
C3 N2 Fe1 142.6(3) . . ?
O1 C1 Fe1 178.9(4) . . ?
O2 C2 N1 121.0(4) . . ?
O2 C2 N2 135.2(4) . . ?
N2 C2 N1 103.8(3) . . ?
N2 C3 H3A 108.9 . . ?
N2 C3 H3B 108.9 . . ?
N2 C3 C4 113.4(3) . . ?
H3A C3 H3B 107.7 . . ?
C4 C3 H3A 108.9 . . ?
C4 C3 H3B 108.9 . . ?
C5 C4 C3 121.8(4) . . ?
C5 C4 C9 117.8(4) . . ?
C9 C4 C3 120.4(4) . . ?
C4 C5 H5 119.6 . . ?
C6 C5 C4 120.8(4) . . ?
C6 C5 H5 119.6 . . ?
C5 C6 H6 119.9 . . ?
C7 C6 C5 120.1(4) . . ?
C7 C6 H6 119.9 . . ?
C6 C7 H7 120.2 . . ?
C6 C7 C8 119.6(4) . . ?
C8 C7 H7 120.2 . . ?
C7 C8 H8 119.8 . . ?
C9 C8 C7 120.4(4) . . ?
C9 C8 H8 119.8 . . ?
C4 C9 H9 119.4 . . ?
C8 C9 C4 121.2(4) . . ?
C8 C9 H9 119.4 . . ?
P1 C10 H10A 109.8 . . ?
P1 C10 H10B 109.8 . . ?
H10A C10 H10B 108.3 . . ?
C11 C10 P1 109.3(3) . . ?
C11 C10 H10A 109.8 . . ?
C11 C10 H10B 109.8 . . ?
N1 C11 C10 109.2(3) . . ?
N1 C11 H11A 109.8 . . ?
N1 C11 H11B 109.8 . . ?
C10 C11 H11A 109.8 . . ?
C10 C11 H11B 109.8 . . ?
H11A C11 H11B 108.3 . . ?
N1 C12 H12A 109.9 . . ?
N1 C12 H12B 109.9 . . ?
N1 C12 C13 109.1(3) . . ?
H12A C12 H12B 108.3 . . ?
C13 C12 H12A 109.9 . . ?
C13 C12 H12B 109.9 . . ?
P2 C13 H13A 109.7 . . ?
P2 C13 H13B 109.7 . . ?
C12 C13 P2 109.7(3) . . ?
C12 C13 H13A 109.7 . . ?
C12 C13 H13B 109.7 . . ?
H13A C13 H13B 108.2 . . ?
P1 C14 H14 107.8 . . ?
C15 C14 P1 111.5(3) . . ?
C15 C14 H14 107.8 . . ?
C15 C14 C16 110.8(4) . . ?
C16 C14 P1 110.9(3) . . ?
C16 C14 H14 107.8 . . ?
C14 C15 H15A 109.5 . . ?
C14 C15 H15B 109.5 . . ?
C14 C15 H15C 109.5 . . ?
H15A C15 H15B 109.5 . . ?
H15A C15 H15C 109.5 . . ?
H15B C15 H15C 109.5 . . ?
C14 C16 H16A 109.5 . . ?
C14 C16 H16B 109.5 . . ?
C14 C16 H16C 109.5 . . ?
H16A C16 H16B 109.5 . . ?
H16A C16 H16C 109.5 . . ?
H16B C16 H16C 109.5 . . ?
P1 C17 H17 106.1 . . ?
C18 C17 P1 112.8(3) . . ?
C18 C17 H17 106.1 . . ?
C19 C17 P1 114.7(3) . . ?
C19 C17 H17 106.1 . . ?
C19 C17 C18 110.3(4) . . ?
C17 C18 H18A 109.5 . . ?
C17 C18 H18B 109.5 . . ?
C17 C18 H18C 109.5 . . ?
H18A C18 H18B 109.5 . . ?
H18A C18 H18C 109.5 . . ?
H18B C18 H18C 109.5 . . ?
C17 C19 H19A 109.5 . . ?
C17 C19 H19B 109.5 . . ?
C17 C19 H19C 109.5 . . ?
H19A C19 H19B 109.5 . . ?
H19A C19 H19C 109.5 . . ?
H19B C19 H19C 109.5 . . ?
P2 C20 H20 107.8 . . ?
C21 C20 P2 112.4(3) . . ?
C21 C20 H20 107.8 . . ?
C22 C20 P2 110.9(3) . . ?
C22 C20 H20 107.8 . . ?
C22 C20 C21 109.9(4) . . ?
C20 C21 H21A 109.5 . . ?
C20 C21 H21B 109.5 . . ?
C20 C21 H21C 109.5 . . ?
H21A C21 H21B 109.5 . . ?
H21A C21 H21C 109.5 . . ?
H21B C21 H21C 109.5 . . ?
C20 C22 H22A 109.5 . . ?
C20 C22 H22B 109.5 . . ?
C20 C22 H22C 109.5 . . ?
H22A C22 H22B 109.5 . . ?
H22A C22 H22C 109.5 . . ?
H22B C22 H22C 109.5 . . ?
P2 C23 H23 106.0 . . ?
C24 C23 P2 113.3(3) . . ?
C24 C23 H23 106.0 . . ?
C24 C23 C25 111.1(4) . . ?
C25 C23 P2 113.7(3) . . ?
C25 C23 H23 106.0 . . ?
C23 C24 H24A 109.5 . . ?
C23 C24 H24B 109.5 . . ?
C23 C24 H24C 109.5 . . ?
H24A C24 H24B 109.5 . . ?
H24A C24 H24C 109.5 . . ?
H24B C24 H24C 109.5 . . ?
C23 C25 H25A 109.5 . . ?
C23 C25 H25B 109.5 . . ?
C23 C25 H25C 109.5 . . ?
H25A C25 H25B 109.5 . . ?
H25A C25 H25C 109.5 . . ?
H25B C25 H25C 109.5 . . ?

loop_
_geom_bond_atom_site_label_1
_geom_bond_atom_site_label_2
_geom_bond_distance
_geom_bond_site_symmetry_2
_geom_bond_publ_flag
Fe1 H 1.42(4) . ?
Fe1 P1 2.2128(12) . ?
Fe1 P2 2.2053(12) . ?
Fe1 N1 2.056(3) . ?
Fe1 N2 2.057(3) . ?
Fe1 C1 1.729(4) . ?
P1 C10 1.839(4) . ?
P1 C14 1.858(4) . ?
P1 C17 1.853(4) . ?
P2 C13 1.837(4) . ?
P2 C20 1.852(5) . ?
P2 C23 1.852(4) . ?
O1 C1 1.162(5) . ?
O2 C2 1.233(5) . ?
N1 C2 1.510(5) . ?
N1 C11 1.482(5) . ?
N1 C12 1.497(5) . ?
N2 C2 1.311(5) . ?
N2 C3 1.463(5) . ?
C3 H3A 0.9700 . ?
C3 H3B 0.9700 . ?
C3 C4 1.508(6) . ?
C4 C5 1.396(6) . ?
C4 C9 1.399(6) . ?
C5 H5 0.9300 . ?
C5 C6 1.390(6) . ?
C6 H6 0.9300 . ?
C6 C7 1.382(6) . ?
C7 H7 0.9300 . ?
C7 C8 1.383(7) . ?
C8 H8 0.9300 . ?
C8 C9 1.375(6) . ?
C9 H9 0.9300 . ?
C10 H10A 0.9700 . ?
C10 H10B 0.9700 . ?
C10 C11 1.523(5) . ?
C11 H11A 0.9700 . ?
C11 H11B 0.9700 . ?
C12 H12A 0.9700 . ?
C12 H12B 0.9700 . ?
C12 C13 1.520(6) . ?
C13 H13A 0.9700 . ?
C13 H13B 0.9700 . ?
C14 H14 0.9800 . ?
C14 C15 1.526(6) . ?
C14 C16 1.536(6) . ?
C15 H15A 0.9600 . ?
C15 H15B 0.9600 . ?
C15 H15C 0.9600 . ?
C16 H16A 0.9600 . ?
C16 H16B 0.9600 . ?
C16 H16C 0.9600 . ?
C17 H17 0.9800 . ?
C17 C18 1.523(6) . ?
C17 C19 1.523(6) . ?
C18 H18A 0.9600 . ?
C18 H18B 0.9600 . ?
C18 H18C 0.9600 . ?
C19 H19A 0.9600 . ?
C19 H19B 0.9600 . ?
C19 H19C 0.9600 . ?
C20 H20 0.9800 . ?
C20 C21 1.535(6) . ?
C20 C22 1.531(7) . ?
C21 H21A 0.9600 . ?
C21 H21B 0.9600 . ?
C21 H21C 0.9600 . ?
C22 H22A 0.9600 . ?
C22 H22B 0.9600 . ?
C22 H22C 0.9600 . ?
C23 H23 0.9800 . ?
C23 C24 1.531(6) . ?
C23 C25 1.539(6) . ?
C24 H24A 0.9600 . ?
C24 H24B 0.9600 . ?
C24 H24C 0.9600 . ?
C25 H25A 0.9600 . ?
C25 H25B 0.9600 . ?
C25 H25C 0.9600 . ?

loop_
_geom_torsion_atom_site_label_1
_geom_torsion_atom_site_label_2
_geom_torsion_atom_site_label_3
_geom_torsion_atom_site_label_4
_geom_torsion
_geom_torsion_site_symmetry_1
_geom_torsion_site_symmetry_2
_geom_torsion_site_symmetry_3
_geom_torsion_site_symmetry_4
_geom_torsion_publ_flag
Fe1 P1 C10 C11 -28.8(3) . . . . ?
Fe1 P1 C14 C15 71.0(4) . . . . ?
Fe1 P1 C14 C16 -53.0(3) . . . . ?
Fe1 P1 C17 C18 63.3(4) . . . . ?
Fe1 P1 C17 C19 -169.3(3) . . . . ?
Fe1 P2 C13 C12 27.8(3) . . . . ?
Fe1 P2 C20 C21 -71.5(3) . . . . ?
Fe1 P2 C20 C22 52.0(4) . . . . ?
Fe1 P2 C23 C24 -57.1(4) . . . . ?
Fe1 P2 C23 C25 174.8(3) . . . . ?
Fe1 N1 C2 O2 177.3(3) . . . . ?
Fe1 N1 C2 N2 -1.6(3) . . . . ?
Fe1 N1 C11 C10 -42.5(4) . . . . ?
Fe1 N1 C12 C13 41.6(4) . . . . ?
Fe1 N2 C2 O2 -177.0(4) . . . . ?
Fe1 N2 C2 N1 1.6(3) . . . . ?
Fe1 N2 C3 C4 96.7(5) . . . . ?
P1 C10 C11 N1 45.1(4) . . . . ?
N1 C12 C13 P2 -43.6(4) . . . . ?
N2 C3 C4 C5 58.6(5) . . . . ?
N2 C3 C4 C9 -120.2(4) . . . . ?
C2 N1 C11 C10 61.2(4) . . . . ?
C2 N1 C12 C13 -61.7(4) . . . . ?
C2 N2 C3 C4 -88.4(4) . . . . ?
C3 N2 C2 O2 6.1(7) . . . . ?
C3 N2 C2 N1 -175.3(3) . . . . ?
C3 C4 C5 C6 -178.3(4) . . . . ?
C3 C4 C9 C8 176.8(4) . . . . ?
C4 C5 C6 C7 1.6(6) . . . . ?
C5 C4 C9 C8 -2.1(6) . . . . ?
C5 C6 C7 C8 -2.0(7) . . . . ?
C6 C7 C8 C9 0.4(7) . . . . ?
C7 C8 C9 C4 1.7(7) . . . . ?
C9 C4 C5 C6 0.5(6) . . . . ?
C10 P1 C14 C15 -42.3(4) . . . . ?
C10 P1 C14 C16 -166.3(3) . . . . ?
C10 P1 C17 C18 174.9(3) . . . . ?
C10 P1 C17 C19 -57.6(4) . . . . ?
C11 N1 C2 O2 57.8(5) . . . . ?
C11 N1 C2 N2 -121.1(3) . . . . ?
C11 N1 C12 C13 176.2(3) . . . . ?
C12 N1 C2 O2 -63.2(5) . . . . ?
C12 N1 C2 N2 118.0(3) . . . . ?
C12 N1 C11 C10 -177.2(3) . . . . ?
C13 P2 C20 C21 42.7(4) . . . . ?
C13 P2 C20 C22 166.1(3) . . . . ?
C13 P2 C23 C24 -169.0(3) . . . . ?
C13 P2 C23 C25 62.9(4) . . . . ?
C14 P1 C10 C11 96.2(3) . . . . ?
C14 P1 C17 C18 -75.7(4) . . . . ?
C14 P1 C17 C19 51.8(4) . . . . ?
C17 P1 C10 C11 -154.4(3) . . . . ?
C17 P1 C14 C15 -149.0(3) . . . . ?
C17 P1 C14 C16 87.0(3) . . . . ?
C20 P2 C13 C12 -96.9(3) . . . . ?
C20 P2 C23 C24 80.7(4) . . . . ?
C20 P2 C23 C25 -47.4(4) . . . . ?
C23 P2 C13 C12 152.6(3) . . . . ?
C23 P2 C20 C21 149.8(3) . . . . ?
C23 P2 C20 C22 -86.8(3) . . . . ?
